data_7703923
loop_
_publ_author_name
'Vignesh, Kuduva R.'
'Alexandropoulos, Dimitris I.'
'Xie, Haomiao'
'Dunbar, Kim R.'

_publ_section_title
;
 Six-coordinate mononuclear dysprosium(iii) single-molecule magnets with
 the triphenylphosphine oxide ligand.
;
_journal_issue 15
_journal_name_full 'Dalton transactions (Cambridge, England : 2003)'
_journal_page_first 4694
_journal_page_last 4698
_journal_paper_doi 10.1039/d0dt00801j
_journal_volume 49
_journal_year 2020
_chemical_formula_moiety 'C72 H59.704 Dy I2 O4 P4, 3(C4 H8 O), 0.296(H2 O), I'
_chemical_formula_sum 'C92 H100.8 Dy I3 O10.3 P4'
_chemical_formula_weight 2038.40
_space_group_crystal_system monoclinic
_space_group_IT_number 14
_space_group_name_Hall '-P 2ybc'
_space_group_name_H-M_alt 'P 1 21/c 1'
_atom_sites_solution_hydrogens mixed
_atom_sites_solution_primary iterative
_audit_creation_date 2020-03-09
_audit_creation_method
;
Olex2 1.3
(compiled 2020.02.04 svn.rd84adfe8 for OlexSys, GUI svn.r6032)
;
_audit_update_record
;
2020-03-11 deposited with the CCDC.	2020-03-13 downloaded from the CCDC.
;
_cell_angle_alpha 90
_cell_angle_beta 106.9660(10)
_cell_angle_gamma 90
_cell_formula_units_Z 4
_cell_length_a 18.5253(8)
_cell_length_b 23.7303(10)
_cell_length_c 20.0073(8)
_cell_measurement_reflns_used 9096
_cell_measurement_temperature 110(2)
_cell_measurement_theta_max 25.401
_cell_measurement_theta_min 2.295
_cell_volume 8412.6(6)
_computing_cell_refinement 'SAINT V8.38A (?, 2016)'
_computing_data_collection 'APEX3 Ver. 2016.5-0 (Bruker-AXS, 2016)'
_computing_data_reduction 'SAINT V8.38A (?, 2016)'
_computing_molecular_graphics 'Olex2 1.3 (Dolomanov et al., 2009)'
_computing_publication_material 'Olex2 1.3 (Dolomanov et al., 2009)'
_computing_structure_refinement 'SHELXL 2016/6 (Sheldrick, 2015)'
_computing_structure_solution 'olex2.solve 1.3 (Bourhis et al., 2015)'
_diffrn_ambient_temperature 110.02
_diffrn_detector_area_resol_mean 10.5
_diffrn_detector_type 'CMOS area detector'
_diffrn_measured_fraction_theta_full 0.999
_diffrn_measured_fraction_theta_max 0.996
_diffrn_measurement_device 'three-circle diffractometer'
_diffrn_measurement_device_type 'Bruker APEX-II CCD'
_diffrn_measurement_method '\f and \w scans'
_diffrn_radiation_type MoK\a
_diffrn_radiation_wavelength 0.71073
_diffrn_reflns_av_R_equivalents 0.0227
_diffrn_reflns_av_unetI/netI 0.0110
_diffrn_reflns_Laue_measured_fraction_full 0.999
_diffrn_reflns_Laue_measured_fraction_max 0.996
_diffrn_reflns_limit_h_max 22
_diffrn_reflns_limit_h_min -22
_diffrn_reflns_limit_k_max 28
_diffrn_reflns_limit_k_min -28
_diffrn_reflns_limit_l_max 24
_diffrn_reflns_limit_l_min -24
_diffrn_reflns_number 134635
_diffrn_reflns_point_group_measured_fraction_full 0.999
_diffrn_reflns_point_group_measured_fraction_max 0.996
_diffrn_reflns_theta_full 25.242
_diffrn_reflns_theta_max 25.437
_diffrn_reflns_theta_min 2.066
_exptl_absorpt_coefficient_mu 2.125
_exptl_absorpt_correction_T_max 0.7452
_exptl_absorpt_correction_T_min 0.6082
_exptl_absorpt_correction_type multi-scan
_exptl_absorpt_process_details
'SADABS-2016/2 (Bruker,2016/2) was used for absorption correction. wR2(int) was 0.1158 before and 0.0440 after correction. The Ratio of minimum to maximum transmission is 0.8162. The \l/2 correction factor is Not present.'
_exptl_crystal_colour 'clear colourless'
_exptl_crystal_colour_lustre clear
_exptl_crystal_colour_primary colourless
_exptl_crystal_density_diffrn 1.609
_exptl_crystal_description block
_exptl_crystal_F_000 4081
_exptl_crystal_size_max 0.2
_exptl_crystal_size_mid 0.16
_exptl_crystal_size_min 0.13
_refine_diff_density_max 0.946
_refine_diff_density_min -1.124
_refine_diff_density_rms 0.126
_refine_ls_extinction_method none
_refine_ls_goodness_of_fit_ref 1.183
_refine_ls_hydrogen_treatment constr
_refine_ls_matrix_type full
_refine_ls_number_parameters 948
_refine_ls_number_reflns 15503
_refine_ls_number_restraints 210
_refine_ls_restrained_S_all 1.198
_refine_ls_R_factor_all 0.0324
_refine_ls_R_factor_gt 0.0297
_refine_ls_shift/su_max 0.003
_refine_ls_shift/su_mean 0.000
_refine_ls_structure_factor_coef Fsqd
_refine_ls_weighting_details 'w=1/[\s^2^(Fo^2^)+(0.0297P)^2^+25.7060P] where P=(Fo^2^+2Fc^2^)/3'
_refine_ls_weighting_scheme calc
_refine_ls_wR_factor_gt 0.0739
_refine_ls_wR_factor_ref 0.0765
_reflns_Friedel_coverage 0.000
_reflns_number_gt 14606
_reflns_number_total 15503
_reflns_threshold_expression 'I > 2\s(I)'
_cod_data_source_file d0dt00801j3.cif
_cod_data_source_block p21c
_cod_depositor_comments 'Adding full bibliography for 7703921--7703923.cif.'
_cod_original_formula_sum 'C92 H100.80 Dy I3 O10.30 P4'
_cod_database_code 7703923
_shelx_shelxl_version_number 2016/6
_shelx_space_group_comment
;
The symmetry employed for this shelxl refinement is uniquely defined
by the following loop, which should always be used as a source of
symmetry information in preference to the above space-group names.
They are only intended as comments.
;
_shelx_estimated_absorpt_t_max 0.770
_shelx_estimated_absorpt_t_min 0.676
_olex2_refinement_description
;
1. Fixed Uiso
 At 1.2 times of:
  All C(H) groups, All C(H,H) groups
 At 1.5 times of:
  All O(H,H) groups
2. Restrained distances
 C5-C6 = C7-C8
 1.53 with sigma of 0.02
 O1-C5 = O1-C8
 1.44 with sigma of 0.02
 C6-C7
 1.54 with sigma of 0.02
 C10-C11 = C13-C14
 1.53 with sigma of 0.02
 O3-C10 = O3-C14
 1.44 with sigma of 0.02
 C11-C13
 1.54 with sigma of 0.02
 O1-C6 = O1-C7 = C5-C7 = C6-C8
 2.38 with sigma of 0.04
 O3-C11 = O3-C13 = C10-C13 = C11-C14
 2.38 with sigma of 0.04
 C5-C6 \\sim C6-C7 \\sim C7-C8
 with sigma of 0.02
 O1-C5 \\sim O1-C8
 with sigma of 0.02
 O1-C6 \\sim O1-C7
 with sigma of 0.04
 C6-C8 \\sim C5-C7
 with sigma of 0.04
 O3-C11 \\sim O3-C13
 with sigma of 0.04
 O3-C10 \\sim O3-C14
 with sigma of 0.02
 C11-C14 \\sim C10-C13
 with sigma of 0.04
 C10-C11 \\sim C11-C13 \\sim C13-C14
 with sigma of 0.02
3. Uiso/Uaniso restraints and constraints
O1 \\sim C5 \\sim C6 \\sim C7 \\sim C8: within 2A with sigma of 0.04 and sigma
for terminal atoms of 0.08 within 2A
O3 \\sim C10 \\sim C11 \\sim C13 \\sim C14: within 2A with sigma of 0.04 and
sigma for terminal atoms of 0.08 within 2A
4. Rigid body (RIGU) restrains
 C20, O2, C3, C9, C12
 with sigma for 1-2 distances of 0.001 and sigma for 1-3 distances of 0.001
 C0AA, O4, C1, C2, C9AA
 with sigma for 1-2 distances of 0.001 and sigma for 1-3 distances of 0.001
 O1, C5, C6, C7, C8
 with sigma for 1-2 distances of 0.004 and sigma for 1-3 distances of 0.004
 O3, C10, C11, C13, C14
 with sigma for 1-2 distances of 0.004 and sigma for 1-3 distances of 0.004
 C14, O3, C10, C11, C13
 with sigma for 1-2 distances of 0.001 and sigma for 1-3 distances of 0.001
 C5, O1, C8, C7, C6
 with sigma for 1-2 distances of 0.001 and sigma for 1-3 distances of 0.001
5. Others
 Sof(O5)=Sof(H5C)=Sof(H5D)=Sof(O3)=Sof(C10)=Sof(H10A)=Sof(H10B)=Sof(C11)=
 Sof(H11A)=Sof(H11B)=Sof(C13)=Sof(H13A)=Sof(H13B)=Sof(C14)=Sof(H14A)=Sof(H14B)=
 1-FVAR(1)
 Sof(H00Y)=Sof(O1)=Sof(C5)=Sof(H5A)=Sof(H5B)=Sof(C6)=Sof(H6A)=Sof(H6B)=Sof(C7)=
 Sof(H7A)=Sof(H7B)=Sof(C8)=Sof(H8A)=Sof(H8B)=FVAR(1)
 Sof(I3)=1-FVAR(2)
 Sof(I004)=FVAR(2)
6.a Free rotating group:
 C1(O4,C2,C9AA), O2(C3,C9,C12), O5(H5C,H5D)
6.b Secondary CH2 refined with riding coordinates:
 C0AA(H0AA,H0AB), C1(H1A,H1B), C2(H2A,H2B), C9AA(H9AA,H9AB), C20(H20A,H20B),
 C3(H3A,H3B), C9(H9A,H9B), C12(H12A,H12B), C5(H5A,H5B), C6(H6A,H6B), C7(H7A,
 H7B), C8(H8A,H8B), C10(H10A,H10B), C11(H11A,H11B), C13(H13A,H13B), C14(H14A,
 H14B)
6.c Aromatic/amide H refined with riding coordinates:
 C00I(H00I), C00J(H00J), C00L(H00L), C00N(H00N), C00O(H00O), C00Q(H00Q),
 C00R(H00R), C00S(H00S), C00T(H00T), C00V(H00V), C00X(H00X), C00Y(H00Y),
 C00Z(H00Z), C01A(H01A), C01B(H01B), C01C(H01C), C01D(H01D), C01E(H01E),
 C01F(H01F), C01G(H01G), C01H(H01H), C01I(H01I), C01J(H01J), C01K(H01K),
 C01L(H01L), C01M(H01M), C01N(H01N), C01O(H01O), C01P(H01P), C01Q(H01Q),
 C01R(H01R), C01S(H01S), C01T(H01T), C01V(H01V), C01W(H01W), C01X(H01X),
 C01Y(H01Y), C01Z(H01Z), C02A(H02A), C02B(H02B), C02C(H02C), C4(H4), C010(H010),
  C011(H011), C013(H013), C014(H014), C015(H015), C016(H016), C017(H017),
 C019(H019), C020(H020), C021(H021), C022(H022), C023(H023), C024(H024),
 C025(H025), C026(H026), C027(H027), C028(H028), C029(H029)
;
_smtbx_masks_special_details
;
A solvent mask was calculated and 216 electrons were
found in a volume of 744\%A^3 in 2 voids per unit cell.
This is consistent with the presence of 1[C4H8O] and 1[H2O]
per Formula Unit which account for 200 electrons per unit cell.
;
_smtbx_masks_void_probe_radius 1.2
_smtbx_masks_void_truncation_radius 1.2
_olex2_submission_special_instructions 'No special instructions were received'

loop_
_space_group_symop_operation_xyz
'x, y, z'
'-x, y+1/2, -z+1/2'
'-x, -y, -z'
'x, -y-1/2, z-1/2'

loop_
_atom_site_label
_atom_site_type_symbol
_atom_site_fract_x
_atom_site_fract_y
_atom_site_fract_z
_atom_site_U_iso_or_equiv
_atom_site_adp_type
_atom_site_occupancy
_atom_site_site_symmetry_order
_atom_site_calc_flag
_atom_site_refinement_flags_posn
_atom_site_refinement_flags_adp
_atom_site_refinement_flags_occupancy
_atom_site_disorder_assembly
_atom_site_disorder_group
Dy01 Dy 0.68476(2) 0.34220(2) 0.73845(2) 0.00998(5) Uani 1 1 d . . . . .
I002 I 0.61330(2) 0.35655(2) 0.58213(2) 0.01855(6) Uani 1 1 d . . . . .
I003 I 0.76312(2) 0.33350(2) 0.89362(2) 0.01934(6) Uani 1 1 d . . . . .
P005 P 0.64034(5) 0.48569(3) 0.78720(4) 0.01273(16) Uani 1 1 d . . . . .
P006 P 0.74237(4) 0.19267(3) 0.74729(4) 0.01235(15) Uani 1 1 d . . . . .
P007 P 0.49028(4) 0.30125(3) 0.73329(4) 0.01351(16) Uani 1 1 d . . . . .
P008 P 0.85716(5) 0.39248(4) 0.69597(4) 0.01663(17) Uani 1 1 d . . . . .
O00A O 0.79119(13) 0.36988(10) 0.71712(12) 0.0179(5) Uani 1 1 d . . . . .
O00B O 0.65519(13) 0.42920(9) 0.75927(12) 0.0162(5) Uani 1 1 d . . . . .
O00C O 0.57302(12) 0.31216(9) 0.74353(12) 0.0161(5) Uani 1 1 d . . . . .
O009 O 0.71896(12) 0.25303(9) 0.72870(11) 0.0140(4) Uani 1 1 d . . . . .
C00D C 0.47710(19) 0.28301(13) 0.81553(17) 0.0166(6) Uani 1 1 d . . . . .
C00E C 0.72423(19) 0.51551(13) 0.84565(17) 0.0165(6) Uani 1 1 d . . . . .
C00F C 0.8441(2) 0.46548(15) 0.67295(19) 0.0229(7) Uani 1 1 d . . . . .
C00G C 0.57157(18) 0.48000(14) 0.83368(16) 0.0163(6) Uani 1 1 d . . . . .
C00H C 0.69821(18) 0.16067(13) 0.80635(17) 0.0152(6) Uani 1 1 d . . . . .
C00I C 0.7303(2) 0.16873(15) 0.87812(18) 0.0204(7) Uani 1 1 d . . . . .
H00I H 0.775216 0.190302 0.894797 0.024 Uiso 1 1 calc R U . . .
C00J C 0.72750(19) 0.53376(14) 0.91260(17) 0.0193(7) Uani 1 1 d . . . . .
H00J H 0.684436 0.530427 0.928972 0.023 Uiso 1 1 calc R U . . .
C00K C 0.84235(19) 0.18853(14) 0.78843(17) 0.0176(7) Uani 1 1 d . . . . .
C00L C 0.5669(2) 0.42964(15) 0.86818(18) 0.0217(7) Uani 1 1 d . . . . .
H00L H 0.597966 0.398571 0.864824 0.026 Uiso 1 1 calc R U . . .
C00M C 0.43290(18) 0.36088(14) 0.69586(18) 0.0179(7) Uani 1 1 d . . . . .
C00N C 0.8396(2) 0.30021(15) 0.60971(18) 0.0236(7) Uani 1 1 d . . . . .
H00N H 0.810474 0.285188 0.637478 0.028 Uiso 1 1 calc R U . . .
C00O C 0.6805(2) 0.14896(18) 0.5429(2) 0.0294(8) Uani 1 1 d . . . . .
H00O H 0.663394 0.167638 0.499093 0.035 Uiso 1 1 calc R U . . .
C00P C 0.71929(19) 0.15162(14) 0.66892(17) 0.0163(6) Uani 1 1 d . . . . .
C00Q C 0.9335(2) 0.38847(18) 0.8351(2) 0.0288(8) Uani 1 1 d . . . . .
H00Q H 0.885150 0.393380 0.841808 0.035 Uiso 1 1 calc R U . . .
C00R C 0.5163(2) 0.42522(17) 0.90758(19) 0.0271(8) Uani 1 1 d . . . . .
H00R H 0.512891 0.391014 0.931149 0.033 Uiso 1 1 calc R U . . .
C00S C 0.8861(2) 0.23680(16) 0.79523(19) 0.0241(7) Uani 1 1 d . . . . .
H00S H 0.863313 0.271907 0.778457 0.029 Uiso 1 1 calc R U . . .
C00T C 0.6965(2) 0.14514(16) 0.92491(18) 0.0236(7) Uani 1 1 d . . . . .
H00T H 0.718059 0.150674 0.973721 0.028 Uiso 1 1 calc R U . . .
C00U C 0.60783(18) 0.53389(13) 0.71576(16) 0.0154(6) Uani 1 1 d . . . . .
C00V C 0.6947(2) 0.17976(15) 0.60484(17) 0.0203(7) Uani 1 1 d . . . . .
H00V H 0.687712 0.219446 0.603481 0.024 Uiso 1 1 calc R U . . .
C00W C 0.8702(2) 0.35419(15) 0.62291(18) 0.0215(7) Uani 1 1 d . . . . .
C00X C 0.9127(2) 0.37595(18) 0.5823(2) 0.0306(9) Uani 1 1 d . . . . .
H00X H 0.932575 0.413033 0.590593 0.037 Uiso 1 1 calc R U . . .
C00Y C 0.4073(2) 0.28502(15) 0.8291(2) 0.0244(8) Uani 1 1 d . . . . .
H00Y H 0.363616 0.297246 0.793925 0.029 Uiso 0.704(6) 1 calc R U P . .
C00Z C 0.7879(2) 0.52031(17) 0.8220(2) 0.0274(8) Uani 1 1 d . . . . .
H00Z H 0.785852 0.508083 0.776316 0.033 Uiso 1 1 calc R U . . .
C01A C 0.6318(2) 0.11370(16) 0.90047(19) 0.0251(8) Uani 1 1 d . . . . .
H01A H 0.609232 0.097105 0.932696 0.030 Uiso 1 1 calc R U . . .
C01B C 0.4024(3) 0.26903(16) 0.8943(2) 0.0334(9) Uani 1 1 d . . . . .
H01B H 0.355198 0.270677 0.904034 0.040 Uiso 1 1 calc R U . . .
C01C C 0.5349(2) 0.24826(16) 0.9320(2) 0.0301(9) Uani 1 1 d . . . . .
H01C H 0.578167 0.235211 0.967122 0.036 Uiso 1 1 calc R U . . .
C01D C 0.6915(2) 0.09134(18) 0.5453(2) 0.0333(9) Uani 1 1 d . . . . .
H01D H 0.683295 0.070759 0.502993 0.040 Uiso 1 1 calc R U . . .
C01E C 0.3847(2) 0.22534(16) 0.6550(2) 0.0289(8) Uani 1 1 d . . . . .
H01E H 0.349619 0.242507 0.675152 0.035 Uiso 1 1 calc R U . A 2
C01F C 0.4247(2) 0.37270(17) 0.6260(2) 0.0283(8) Uani 1 1 d . . . . .
H01F H 0.444512 0.347404 0.598957 0.034 Uiso 1 1 calc R U . . .
C01G C 0.4028(2) 0.39770(15) 0.7355(2) 0.0265(8) Uani 1 1 d . . . . .
H01G H 0.408305 0.389862 0.783252 0.032 Uiso 1 1 calc R U . . .
C01H C 0.8957(2) 0.29014(18) 0.5163(2) 0.0319(9) Uani 1 1 d . . . . .
H01H H 0.904788 0.268095 0.479909 0.038 Uiso 1 1 calc R U . . .
C01I C 0.5448(2) 0.54826(16) 0.59354(19) 0.0267(8) Uani 1 1 d . . . . .
H01I H 0.518106 0.533705 0.548941 0.032 Uiso 1 1 calc R U . . .
C01J C 0.7937(2) 0.55683(17) 0.95540(19) 0.0277(8) Uani 1 1 d . . . . .
H01J H 0.795867 0.569653 1.000919 0.033 Uiso 1 1 calc R U . . .
C01K C 0.5258(2) 0.52562(16) 0.83874(19) 0.0230(7) Uani 1 1 d . . . . .
H01K H 0.528822 0.559899 0.815160 0.028 Uiso 1 1 calc R U . . .
C01L C 0.4662(3) 0.25063(16) 0.9453(2) 0.0343(10) Uani 1 1 d . . . . .
H01L H 0.462397 0.239588 0.989805 0.041 Uiso 1 1 calc R U . . .
C01M C 0.6320(2) 0.12916(15) 0.78191(18) 0.0219(7) Uani 1 1 d . . . . .
H01M H 0.609776 0.123696 0.733183 0.026 Uiso 1 1 calc R U . . .
C01N C 0.4870(2) 0.17433(16) 0.5961(2) 0.0294(8) Uani 1 1 d . . . . .
H01N H 0.521987 0.156653 0.576259 0.035 Uiso 1 1 calc R U . . .
C01O C 0.4127(3) 0.15667(15) 0.5774(2) 0.0318(9) Uani 1 1 d . . . . .
H01O H 0.396457 0.127280 0.544137 0.038 Uiso 1 1 calc R U . . .
C01P C 0.8760(2) 0.13751(16) 0.8142(2) 0.0251(8) Uani 1 1 d . . . . .
H01P H 0.846063 0.104477 0.810073 0.030 Uiso 1 1 calc R U . . .
C01Q C 0.7283(2) 0.09360(15) 0.6706(2) 0.0232(7) Uani 1 1 d . . . . .
H01Q H 0.744113 0.074548 0.714236 0.028 Uiso 1 1 calc R U . . .
C01R C 0.4758(2) 0.52055(17) 0.8786(2) 0.0283(8) Uani 1 1 d . . . . .
H01R H 0.444817 0.551568 0.882486 0.034 Uiso 1 1 calc R U . . .
C01S C 0.9639(2) 0.23350(18) 0.8269(2) 0.0327(9) Uani 1 1 d . . . . .
H01S H 0.994205 0.266346 0.830992 0.039 Uiso 1 1 calc R U . . .
C01T C 0.9261(2) 0.3436(2) 0.5295(2) 0.0355(10) Uani 1 1 d . . . . .
H01T H 0.956176 0.358132 0.502343 0.043 Uiso 1 1 calc R U . . .
C01V C 0.5595(2) 0.60519(16) 0.6016(2) 0.0288(8) Uani 1 1 d . . . . .
H01V H 0.543419 0.629573 0.562349 0.035 Uiso 1 1 calc R U . . .
C01W C 0.9967(2) 0.3834(2) 0.8917(2) 0.0409(11) Uani 1 1 d . . . . .
H01W H 0.991865 0.384887 0.937650 0.049 Uiso 1 1 calc R U . . .
C01X C 0.5975(3) 0.62701(16) 0.6663(2) 0.0323(9) Uani 1 1 d . . . . .
H01X H 0.606845 0.666367 0.671589 0.039 Uiso 1 1 calc R U . . .
C01Y C 0.5991(2) 0.10598(17) 0.82953(19) 0.0274(8) Uani 1 1 d . . . . .
H01Y H 0.553938 0.084694 0.813374 0.033 Uiso 1 1 calc R U . . .
C01Z C 0.9532(2) 0.13476(18) 0.8458(2) 0.0324(9) Uani 1 1 d . . . . .
H01Z H 0.976022 0.099766 0.863108 0.039 Uiso 1 1 calc R U . . .
C02A C 0.9970(2) 0.18242(19) 0.8523(2) 0.0339(9) Uani 1 1 d . . . . .
H02A H 1.049808 0.180329 0.874164 0.041 Uiso 1 1 calc R U . . .
C02B C 0.8163(3) 0.57870(19) 0.6431(3) 0.0496(13) Uani 1 1 d . . . . .
H02B H 0.806618 0.617542 0.632871 0.060 Uiso 1 1 calc R U . . .
C02C C 0.8863(3) 0.56184(18) 0.6847(3) 0.0408(11) Uani 1 1 d . . . . .
H02C H 0.924742 0.589008 0.702787 0.049 Uiso 1 1 calc R U . . .
C4 C 0.3619(2) 0.18179(17) 0.6071(2) 0.0343(10) Uani 1 1 d . . . . .
H4 H 0.311062 0.169102 0.594557 0.041 Uiso 1 1 calc R U . . .
C010 C 0.5413(2) 0.26480(15) 0.86771(18) 0.0232(7) Uani 1 1 d . . . . .
H010 H 0.588975 0.263835 0.858916 0.028 Uiso 1 1 calc R U . . .
C011 C 0.6221(2) 0.59149(15) 0.72346(19) 0.0250(8) Uani 1 1 d . . . . .
H011 H 0.648631 0.606452 0.767870 0.030 Uiso 1 1 calc R U . . .
C012 C 0.94116(19) 0.38629(15) 0.76773(19) 0.0212(7) Uani 1 1 d . . . . .
C013 C 0.5688(2) 0.51196(14) 0.65033(18) 0.0205(7) Uani 1 1 d . . . . .
H013 H 0.558795 0.472706 0.644707 0.025 Uiso 1 1 calc R U . . .
C014 C 0.4710(2) 0.47046(18) 0.91250(19) 0.0273(8) Uani 1 1 d . . . . .
H014 H 0.436427 0.467132 0.939262 0.033 Uiso 1 1 calc R U . . .
C015 C 0.7736(2) 0.48278(17) 0.6306(2) 0.0313(9) Uani 1 1 d . . . . .
H015 H 0.735057 0.455834 0.611861 0.038 Uiso 1 1 calc R U . . .
C016 C 0.7143(2) 0.06316(16) 0.6088(2) 0.0287(8) Uani 1 1 d . . . . .
H016 H 0.720301 0.023379 0.609981 0.034 Uiso 1 1 calc R U . . .
C017 C 0.8520(2) 0.26863(17) 0.5559(2) 0.0301(8) Uani 1 1 d . . . . .
H017 H 0.830421 0.232125 0.546101 0.036 Uiso 1 1 calc R U . . .
C018 C 0.45968(19) 0.24371(14) 0.67330(17) 0.0172(7) Uani 1 1 d . . . B 2
C019 C 0.5107(2) 0.21801(15) 0.64390(18) 0.0227(7) Uani 1 1 d . . . . .
H019 H 0.561687 0.230269 0.656486 0.027 Uiso 1 1 calc R U . B 2
C020 C 1.0751(2) 0.3739(2) 0.8166(2) 0.0408(11) Uani 1 1 d . . . . .
H020 H 1.123705 0.369157 0.810570 0.049 Uiso 1 1 calc R U . . .
C021 C 0.8537(2) 0.5428(2) 0.8652(2) 0.0368(10) Uani 1 1 d . . . . .
H021 H 0.897096 0.545786 0.849317 0.044 Uiso 1 1 calc R U . . .
C022 C 0.3647(2) 0.44592(18) 0.7042(2) 0.0384(10) Uani 1 1 d . . . . .
H022 H 0.343521 0.470863 0.730517 0.046 Uiso 1 1 calc R U . . .
C023 C 0.8565(2) 0.56118(19) 0.9319(2) 0.0340(9) Uani 1 1 d . . . . .
H023 H 0.901919 0.576765 0.961438 0.041 Uiso 1 1 calc R U . . .
C024 C 1.0123(2) 0.37852(18) 0.7588(2) 0.0332(9) Uani 1 1 d . . . . .
H024 H 1.017745 0.376362 0.713093 0.040 Uiso 1 1 calc R U . . .
C025 C 0.9005(2) 0.50514(16) 0.7001(2) 0.0300(9) Uani 1 1 d . . . . .
H025 H 0.948529 0.493430 0.729094 0.036 Uiso 1 1 calc R U . . .
C026 C 1.0671(2) 0.3763(2) 0.8825(2) 0.0440(12) Uani 1 1 d . . . . .
H026 H 1.110287 0.372986 0.922046 0.053 Uiso 1 1 calc R U . . .
C027 C 0.3878(2) 0.42121(19) 0.5955(2) 0.0388(10) Uani 1 1 d . . . . .
H027 H 0.383134 0.429532 0.548005 0.047 Uiso 1 1 calc R U . . .
C028 C 0.7602(3) 0.53940(19) 0.6163(3) 0.0434(11) Uani 1 1 d . . . . .
H028 H 0.712162 0.551426 0.587804 0.052 Uiso 1 1 calc R U . . .
C029 C 0.3578(2) 0.45749(18) 0.6346(3) 0.0421(11) Uani 1 1 d . . . . .
H029 H 0.332247 0.490612 0.613648 0.051 Uiso 1 1 calc R U . . .
C0AA C 0.9385(3) 0.3806(2) 1.0755(3) 0.0493(11) Uani 1 1 d . . . C -1
H0AA H 0.991924 0.372121 1.079488 0.059 Uiso 1 1 calc R U . C -1
H0AB H 0.905734 0.354844 1.040823 0.059 Uiso 1 1 calc R U . C -1
C1 C 0.9236(3) 0.37498(14) 1.1460(2) 0.0537(12) Uani 1 1 d G . . C -1
H1A H 0.869196 0.369662 1.140627 0.064 Uiso 1 1 calc R U . C -1
H1B H 0.952341 0.343204 1.173316 0.064 Uiso 1 1 calc R U . C -1
O4 O 0.9502(3) 0.42845(18) 1.17828(19) 0.1029(17) Uani 1 1 d G . . C -1
C2 C 0.9210(3) 0.47354(13) 1.1217(3) 0.0969(19) Uani 1 1 d G . . C -1
H2A H 0.955345 0.506383 1.129008 0.116 Uiso 1 1 calc R U . C -1
H2B H 0.869713 0.486453 1.120233 0.116 Uiso 1 1 calc R U . C -1
C9AA C 0.9204(4) 0.4409(2) 1.0551(2) 0.0762(16) Uani 1 1 d G . . C -1
H9AA H 0.870148 0.443616 1.020182 0.091 Uiso 1 1 calc R U . C -1
H9AB H 0.958469 0.456670 1.034423 0.091 Uiso 1 1 calc R U . C -1
C20 C 1.1252(4) 0.1969(4) 0.7066(7) 0.127(4) Uani 1 1 d . . . D -1
H20A H 1.093975 0.176370 0.665143 0.152 Uiso 1 1 calc R U . D -1
H20B H 1.114591 0.180596 0.748352 0.152 Uiso 1 1 calc R U . D -1
O2 O 1.2336(2) 0.2438(2) 0.7055(3) 0.1063(19) Uani 1 1 d G . . D -1
C3 C 1.2053(3) 0.1881(2) 0.7123(5) 0.118(3) Uani 1 1 d G . . D -1
H3A H 1.232397 0.171260 0.757999 0.141 Uiso 1 1 calc R U . D -1
H3B H 1.210984 0.163004 0.674569 0.141 Uiso 1 1 calc R U . D -1
C9 C 1.1041(3) 0.2526(3) 0.7011(6) 0.130(4) Uani 1 1 d G . . D -1
H9A H 1.081781 0.263182 0.738593 0.156 Uiso 1 1 calc R U . D -1
H9B H 1.066885 0.260162 0.655237 0.156 Uiso 1 1 calc R U . D -1
C12 C 1.1776(3) 0.28515(19) 0.7083(5) 0.160(5) Uani 1 1 d G . . D -1
H12A H 1.170671 0.312710 0.669841 0.192 Uiso 1 1 calc R U . D -1
H12B H 1.193144 0.305693 0.753356 0.192 Uiso 1 1 calc R U . D -1
O5 O 0.8506(8) -0.0027(5) 0.7468(6) 0.049(3) Uani 0.296(6) 1 d G . P E 2
H5C H 0.874285 0.006662 0.716753 0.073 Uiso 0.296(6) 1 d G U P E 2
H5D H 0.820770 -0.030019 0.726690 0.073 Uiso 0.296(6) 1 d G U P E 2
I3 I 0.2769(9) 0.4010(5) 0.8747(16) 0.050(2) Uani 0.17(2) 1 d . . P F 4
I004 I 0.71673(10) -0.10084(6) 0.61313(12) 0.0236(4) Uani 0.83(2) 1 d . . P F 3
O1 O 0.8421(5) 0.0180(3) 0.9181(4) 0.100(3) Uani 0.704(6) 1 d D U P E 1
C5 C 0.8846(12) -0.0330(6) 0.9423(7) 0.162(7) Uani 0.704(6) 1 d D U P E 1
H5A H 0.867685 -0.051297 0.979582 0.194 Uiso 0.704(6) 1 calc R U P E 1
H5B H 0.939287 -0.024823 0.960434 0.194 Uiso 0.704(6) 1 calc R U P E 1
C6 C 0.8679(11) -0.0698(5) 0.8779(6) 0.137(5) Uani 0.704(6) 1 d D U P E 1
H6A H 0.913538 -0.090879 0.876366 0.164 Uiso 0.704(6) 1 calc R U P E 1
H6B H 0.827237 -0.096999 0.877174 0.164 Uiso 0.704(6) 1 calc R U P E 1
C7 C 0.8437(6) -0.0299(4) 0.8176(5) 0.082(3) Uani 0.704(6) 1 d D U P E 1
H7A H 0.887710 -0.016005 0.803769 0.098 Uiso 0.704(6) 1 calc R U P E 1
H7B H 0.807886 -0.048222 0.776774 0.098 Uiso 0.704(6) 1 calc R U P E 1
C8 C 0.8070(4) 0.0165(2) 0.8441(4) 0.0421(14) Uani 0.704(6) 1 d D U P E 1
H8A H 0.814484 0.052730 0.822461 0.051 Uiso 0.704(6) 1 calc R U P E 1
H8B H 0.752102 0.009498 0.833661 0.051 Uiso 0.704(6) 1 calc R U P E 1
O3 O 0.8365(10) -0.0169(12) 0.9725(10) 0.130(8) Uani 0.296(6) 1 d D U P E 2
C10 C 0.9089(12) -0.0376(13) 1.0160(10) 0.094(7) Uani 0.296(6) 1 d D U P E 2
H10A H 0.900950 -0.068126 1.046903 0.112 Uiso 0.296(6) 1 calc R U P E 2
H10B H 0.937032 -0.006758 1.045683 0.112 Uiso 0.296(6) 1 calc R U P E 2
C11 C 0.9522(12) -0.0592(12) 0.9700(9) 0.094(7) Uani 0.296(6) 1 d D U P E 2
H11A H 0.952042 -0.100882 0.969803 0.113 Uiso 0.296(6) 1 calc R U P E 2
H11B H 1.005167 -0.046014 0.986641 0.113 Uiso 0.296(6) 1 calc R U P E 2
C13 C 0.9148(12) -0.0370(15) 0.8980(10) 0.102(7) Uani 0.296(6) 1 d D U P E 2
H13A H 0.918550 -0.063963 0.861413 0.122 Uiso 0.296(6) 1 calc R U P E 2
H13B H 0.936136 -0.000201 0.889981 0.122 Uiso 0.296(6) 1 calc R U P E 2
C14 C 0.8349(12) -0.031(2) 0.9009(12) 0.132(9) Uani 0.296(6) 1 d D U P E 2
H14A H 0.808590 -0.001194 0.868442 0.158 Uiso 0.296(6) 1 calc R U P E 2
H14B H 0.807291 -0.067008 0.886626 0.158 Uiso 0.296(6) 1 calc R U P E 2

loop_
_atom_site_aniso_label
_atom_site_aniso_U_11
_atom_site_aniso_U_22
_atom_site_aniso_U_33
_atom_site_aniso_U_23
_atom_site_aniso_U_13
_atom_site_aniso_U_12
Dy01 0.01205(8) 0.00866(7) 0.00935(8) -0.00074(5) 0.00332(5) -0.00032(5)
I002 0.02437(11) 0.02164(11) 0.00891(10) -0.00089(8) 0.00370(8) -0.00074(8)
I003 0.02120(11) 0.02488(12) 0.01017(10) 0.00102(8) 0.00182(8) 0.00149(8)
P005 0.0155(4) 0.0100(4) 0.0125(4) -0.0021(3) 0.0039(3) 0.0003(3)
P006 0.0154(4) 0.0098(4) 0.0126(4) -0.0001(3) 0.0051(3) 0.0005(3)
P007 0.0130(4) 0.0124(4) 0.0139(4) 0.0011(3) 0.0020(3) -0.0007(3)
P008 0.0175(4) 0.0160(4) 0.0187(4) -0.0035(3) 0.0090(3) -0.0043(3)
O00A 0.0173(11) 0.0185(12) 0.0196(12) 0.0002(9) 0.0081(9) -0.0030(9)
O00B 0.0227(12) 0.0093(10) 0.0167(11) -0.0016(9) 0.0058(9) 0.0012(9)
O00C 0.0133(11) 0.0172(11) 0.0171(11) 0.0002(9) 0.0034(9) -0.0014(9)
O009 0.0180(11) 0.0090(10) 0.0150(11) -0.0003(8) 0.0048(9) 0.0022(8)
C00D 0.0236(17) 0.0097(14) 0.0164(16) 0.0005(12) 0.0056(13) -0.0002(12)
C00E 0.0196(16) 0.0135(15) 0.0152(15) -0.0018(12) 0.0031(13) 0.0013(13)
C00F 0.0294(19) 0.0171(17) 0.0283(19) -0.0034(14) 0.0178(15) -0.0043(14)
C00G 0.0158(15) 0.0177(16) 0.0147(15) -0.0049(12) 0.0031(12) -0.0006(13)
C00H 0.0169(16) 0.0131(15) 0.0173(16) 0.0012(12) 0.0078(13) 0.0035(12)
C00I 0.0219(17) 0.0204(17) 0.0188(17) 0.0009(13) 0.0058(14) -0.0012(14)
C00J 0.0199(17) 0.0196(17) 0.0187(16) -0.0013(13) 0.0061(13) 0.0002(13)
C00K 0.0182(16) 0.0201(17) 0.0161(16) -0.0002(13) 0.0075(13) 0.0031(13)
C00L 0.0228(17) 0.0225(18) 0.0204(17) -0.0038(14) 0.0071(14) -0.0038(14)
C00M 0.0122(15) 0.0157(16) 0.0231(17) 0.0026(13) 0.0011(13) -0.0019(12)
C00N 0.0251(18) 0.0232(18) 0.0210(17) -0.0040(14) 0.0042(14) -0.0011(15)
C00O 0.033(2) 0.040(2) 0.0178(18) -0.0064(16) 0.0108(16) 0.0001(17)
C00P 0.0185(16) 0.0150(16) 0.0184(16) -0.0027(12) 0.0103(13) -0.0029(12)
C00Q 0.0197(18) 0.041(2) 0.0261(19) -0.0133(17) 0.0067(15) -0.0100(16)
C00R 0.032(2) 0.029(2) 0.0226(18) -0.0022(15) 0.0120(16) -0.0094(16)
C00S 0.0199(17) 0.0224(18) 0.0291(19) -0.0025(15) 0.0056(15) 0.0002(14)
C00T 0.0279(19) 0.0297(19) 0.0139(16) -0.0007(14) 0.0070(14) -0.0013(15)
C00U 0.0178(16) 0.0129(15) 0.0150(15) -0.0007(12) 0.0042(12) 0.0022(12)
C00V 0.0257(18) 0.0204(17) 0.0177(16) -0.0023(13) 0.0111(14) -0.0024(14)
C00W 0.0226(17) 0.0217(17) 0.0196(17) -0.0021(14) 0.0051(14) -0.0005(14)
C00X 0.035(2) 0.034(2) 0.028(2) -0.0042(17) 0.0181(17) -0.0032(17)
C00Y 0.0294(19) 0.0192(17) 0.0300(19) 0.0009(15) 0.0172(16) 0.0030(14)
C00Z 0.0227(18) 0.038(2) 0.0240(18) -0.0107(16) 0.0102(15) -0.0080(16)
C01A 0.033(2) 0.0267(19) 0.0203(18) -0.0010(14) 0.0157(15) -0.0073(16)
C01B 0.052(3) 0.0194(18) 0.043(2) -0.0006(17) 0.035(2) 0.0040(17)
C01C 0.048(2) 0.0199(18) 0.0191(18) 0.0022(14) 0.0044(17) -0.0024(17)
C01D 0.031(2) 0.040(2) 0.031(2) -0.0219(18) 0.0127(17) -0.0055(18)
C01E 0.0243(19) 0.0233(19) 0.037(2) -0.0028(16) 0.0051(16) -0.0062(15)
C01F 0.0270(19) 0.028(2) 0.029(2) 0.0100(16) 0.0065(16) 0.0027(16)
C01G 0.0246(18) 0.0190(18) 0.0289(19) -0.0042(15) -0.0031(15) 0.0035(14)
C01H 0.031(2) 0.041(2) 0.0207(18) -0.0123(17) 0.0036(16) 0.0114(18)
C01I 0.032(2) 0.0281(19) 0.0164(17) -0.0029(14) 0.0015(15) 0.0089(16)
C01J 0.029(2) 0.035(2) 0.0183(17) -0.0070(15) 0.0059(15) -0.0046(16)
C01K 0.0219(17) 0.0227(18) 0.0249(18) -0.0035(14) 0.0075(14) 0.0022(14)
C01L 0.071(3) 0.0159(18) 0.0226(19) -0.0023(15) 0.025(2) -0.0012(18)
C01M 0.0259(18) 0.0260(18) 0.0152(16) -0.0027(14) 0.0079(14) -0.0054(15)
C01N 0.046(2) 0.0213(18) 0.0218(18) -0.0038(15) 0.0121(17) -0.0042(17)
C01O 0.053(3) 0.0169(18) 0.0202(18) -0.0007(14) 0.0025(18) -0.0085(17)
C01P 0.0233(18) 0.0240(19) 0.0279(19) 0.0043(15) 0.0073(15) 0.0050(15)
C01Q 0.0286(19) 0.0153(17) 0.0295(19) -0.0025(14) 0.0143(15) -0.0022(14)
C01R 0.0230(18) 0.036(2) 0.028(2) -0.0070(16) 0.0112(15) 0.0053(16)
C01S 0.0199(18) 0.035(2) 0.042(2) -0.0059(18) 0.0061(17) -0.0052(16)
C01T 0.035(2) 0.051(3) 0.026(2) -0.0038(18) 0.0178(18) 0.0022(19)
C01V 0.039(2) 0.027(2) 0.0222(18) 0.0083(15) 0.0118(16) 0.0092(17)
C01W 0.028(2) 0.066(3) 0.024(2) -0.018(2) 0.0015(17) -0.015(2)
C01X 0.049(2) 0.0140(17) 0.032(2) 0.0034(15) 0.0099(18) 0.0026(16)
C01Y 0.0292(19) 0.033(2) 0.0221(18) -0.0056(15) 0.0106(15) -0.0131(16)
C01Z 0.026(2) 0.036(2) 0.034(2) 0.0074(17) 0.0074(17) 0.0145(17)
C02A 0.0198(18) 0.046(3) 0.032(2) -0.0033(18) 0.0025(16) 0.0072(17)
C02B 0.069(3) 0.020(2) 0.070(3) 0.005(2) 0.036(3) -0.002(2)
C02C 0.049(3) 0.022(2) 0.062(3) -0.006(2) 0.033(2) -0.0128(19)
C4 0.031(2) 0.024(2) 0.035(2) 0.0008(17) -0.0107(17) -0.0111(16)
C010 0.0272(18) 0.0185(17) 0.0213(17) 0.0015(14) 0.0030(14) -0.0031(14)
C011 0.035(2) 0.0155(17) 0.0211(18) -0.0032(14) 0.0024(15) -0.0005(15)
C012 0.0164(16) 0.0201(17) 0.0274(18) -0.0067(14) 0.0070(14) -0.0070(13)
C013 0.0258(18) 0.0134(16) 0.0209(17) -0.0014(13) 0.0048(14) 0.0038(13)
C014 0.0203(17) 0.043(2) 0.0207(18) -0.0108(16) 0.0099(14) -0.0108(16)
C015 0.035(2) 0.0240(19) 0.037(2) 0.0021(16) 0.0124(18) -0.0036(16)
C016 0.030(2) 0.0204(18) 0.039(2) -0.0143(16) 0.0165(17) -0.0061(15)
C017 0.034(2) 0.027(2) 0.026(2) -0.0119(16) 0.0038(16) 0.0024(16)
C018 0.0197(16) 0.0149(15) 0.0157(16) 0.0024(12) 0.0032(13) -0.0025(13)
C019 0.0276(18) 0.0182(17) 0.0233(18) -0.0003(14) 0.0093(15) -0.0051(14)
C020 0.0170(19) 0.054(3) 0.050(3) -0.023(2) 0.0074(18) -0.0057(18)
C021 0.026(2) 0.052(3) 0.036(2) -0.014(2) 0.0146(17) -0.0114(19)
C022 0.033(2) 0.024(2) 0.049(3) -0.0035(19) -0.0014(19) 0.0094(17)
C023 0.026(2) 0.045(2) 0.028(2) -0.0091(18) 0.0014(16) -0.0120(18)
C024 0.025(2) 0.040(2) 0.037(2) -0.0125(18) 0.0121(17) -0.0080(17)
C025 0.033(2) 0.0226(19) 0.044(2) -0.0077(17) 0.0252(18) -0.0102(16)
C026 0.023(2) 0.061(3) 0.040(3) -0.022(2) -0.0042(18) -0.010(2)
C027 0.037(2) 0.034(2) 0.040(2) 0.0205(19) 0.0030(19) 0.0030(19)
C028 0.049(3) 0.028(2) 0.054(3) 0.010(2) 0.016(2) 0.003(2)
C029 0.035(2) 0.023(2) 0.056(3) 0.0127(19) -0.006(2) 0.0042(17)
C0AA 0.050(3) 0.047(2) 0.053(2) 0.0007(19) 0.018(2) -0.011(2)
C1 0.050(3) 0.059(2) 0.059(3) -0.0116(19) 0.027(2) -0.020(2)
O4 0.139(4) 0.089(3) 0.098(3) -0.050(2) 0.060(3) -0.059(3)
C2 0.090(5) 0.059(3) 0.165(5) -0.033(2) 0.073(4) -0.038(3)
C9AA 0.075(4) 0.049(3) 0.110(3) 0.014(2) 0.036(4) -0.001(3)
C20 0.049(3) 0.087(4) 0.253(13) 0.025(6) 0.056(5) 0.008(3)
O2 0.063(3) 0.144(4) 0.131(5) -0.066(4) 0.058(3) -0.033(3)
C3 0.052(3) 0.143(4) 0.166(9) 0.049(6) 0.044(5) 0.023(3)
C9 0.086(4) 0.080(4) 0.258(13) -0.017(6) 0.106(7) -0.002(3)
C12 0.127(5) 0.110(4) 0.299(14) -0.104(6) 0.150(8) -0.050(3)
O5 0.072(9) 0.038(6) 0.038(6) 0.002(5) 0.019(6) 0.000(6)
I3 0.029(2) 0.049(4) 0.072(5) -0.033(3) 0.017(3) -0.0013(19)
I004 0.0161(4) 0.0195(5) 0.0347(6) 0.0029(5) 0.0063(3) 0.0022(2)
O1 0.136(7) 0.076(4) 0.073(3) 0.000(3) 0.007(3) -0.003(4)
C5 0.234(15) 0.146(8) 0.098(5) 0.043(6) 0.036(8) 0.083(9)
C6 0.195(13) 0.110(6) 0.122(7) 0.042(5) 0.073(8) 0.096(8)
C7 0.100(7) 0.050(4) 0.098(4) 0.000(4) 0.032(5) 0.025(4)
C8 0.041(3) 0.019(2) 0.068(3) -0.003(2) 0.018(3) -0.015(2)
O3 0.088(10) 0.20(2) 0.093(9) 0.013(11) 0.006(7) 0.056(11)
C10 0.076(10) 0.114(17) 0.081(8) -0.004(10) 0.008(7) 0.031(11)
C11 0.090(10) 0.113(17) 0.066(9) -0.005(10) 0.002(7) 0.039(11)
C13 0.087(11) 0.13(2) 0.069(9) -0.004(11) -0.008(8) 0.035(12)
C14 0.090(10) 0.19(2) 0.093(8) 0.002(12) -0.001(8) 0.046(13)

loop_
_atom_type_symbol
_atom_type_description
_atom_type_scat_dispersion_real
_atom_type_scat_dispersion_imag
_atom_type_scat_source
C C 0.0033 0.0016 'International Tables Vol C Tables 4.2.6.8 and 6.1.1.4'
Dy Dy -0.1892 4.4098 'International Tables Vol C Tables 4.2.6.8 and 6.1.1.4'
H H 0.0000 0.0000 'International Tables Vol C Tables 4.2.6.8 and 6.1.1.4'
I I -0.4742 1.8119 'International Tables Vol C Tables 4.2.6.8 and 6.1.1.4'
O O 0.0106 0.0060 'International Tables Vol C Tables 4.2.6.8 and 6.1.1.4'
P P 0.1023 0.0942 'International Tables Vol C Tables 4.2.6.8 and 6.1.1.4'

loop_
_geom_angle_atom_site_label_1
_geom_angle_atom_site_label_2
_geom_angle_atom_site_label_3
_geom_angle
_geom_angle_site_symmetry_1
_geom_angle_site_symmetry_3
_geom_angle_publ_flag
I003 Dy01 I002 176.393(8) . . ?
O00A Dy01 I002 85.08(6) . . ?
O00A Dy01 I003 91.73(6) . . ?
O00B Dy01 I002 91.83(6) . . ?
O00B Dy01 I003 86.63(6) . . ?
O00B Dy01 O00A 92.43(8) . . ?
O00B Dy01 O00C 90.32(8) . . ?
O00B Dy01 O009 174.39(8) . . ?
O00C Dy01 I002 87.20(6) . . ?
O00C Dy01 I003 96.07(6) . . ?
O00C Dy01 O00A 171.87(8) . . ?
O00C Dy01 O009 89.53(8) . . ?
O009 Dy01 I002 93.77(6) . . ?
O009 Dy01 I003 87.80(6) . . ?
O009 Dy01 O00A 88.47(8) . . ?
O00B P005 C00E 112.01(14) . . ?
O00B P005 C00G 111.12(14) . . ?
O00B P005 C00U 109.08(14) . . ?
C00G P005 C00E 107.68(15) . . ?
C00G P005 C00U 109.77(15) . . ?
C00U P005 C00E 107.07(15) . . ?
O009 P006 C00H 114.25(14) . . ?
O009 P006 C00K 110.37(15) . . ?
O009 P006 C00P 108.81(14) . . ?
C00H P006 C00K 106.44(15) . . ?
C00P P006 C00H 108.00(15) . . ?
C00P P006 C00K 108.82(15) . . ?
O00C P007 C00D 108.86(14) . . ?
O00C P007 C00M 112.06(14) . . ?
O00C P007 C018 109.33(14) . . ?
C00D P007 C00M 110.58(16) . . ?
C00D P007 C018 109.27(15) . . ?
C00M P007 C018 106.68(16) . . ?
O00A P008 C00F 110.96(15) . . ?
O00A P008 C00W 111.22(15) . . ?
O00A P008 C012 109.44(15) . . ?
C00F P008 C00W 108.68(17) . . ?
C012 P008 C00F 107.83(17) . . ?
C012 P008 C00W 108.62(17) . . ?
P008 O00A Dy01 173.40(15) . . ?
P005 O00B Dy01 169.65(14) . . ?
P007 O00C Dy01 166.72(15) . . ?
P006 O009 Dy01 160.86(14) . . ?
C00Y C00D P007 123.6(3) . . ?
C00Y C00D C010 119.8(3) . . ?
C010 C00D P007 116.5(3) . . ?
C00J C00E P005 122.4(3) . . ?
C00J C00E C00Z 119.7(3) . . ?
C00Z C00E P005 117.9(3) . . ?
C015 C00F P008 118.2(3) . . ?
C025 C00F P008 121.6(3) . . ?
C025 C00F C015 120.1(4) . . ?
C00L C00G P005 118.6(3) . . ?
C00L C00G C01K 120.1(3) . . ?
C01K C00G P005 121.2(3) . . ?
C00I C00H P006 118.7(3) . . ?
C01M C00H P006 121.3(3) . . ?
C01M C00H C00I 120.0(3) . . ?
C00H C00I H00I 120.1 . . ?
C00T C00I C00H 119.8(3) . . ?
C00T C00I H00I 120.1 . . ?
C00E C00J H00J 120.0 . . ?
C01J C00J C00E 119.9(3) . . ?
C01J C00J H00J 120.0 . . ?
C00S C00K P006 119.7(3) . . ?
C00S C00K C01P 119.8(3) . . ?
C01P C00K P006 120.6(3) . . ?
C00G C00L H00L 120.2 . . ?
C00R C00L C00G 119.6(3) . . ?
C00R C00L H00L 120.2 . . ?
C01F C00M P007 117.1(3) . . ?
C01F C00M C01G 119.9(3) . . ?
C01G C00M P007 122.7(3) . . ?
C00W C00N H00N 120.2 . . ?
C017 C00N H00N 120.2 . . ?
C017 C00N C00W 119.6(4) . . ?
C00V C00O H00O 120.0 . . ?
C01D C00O H00O 120.0 . . ?
C01D C00O C00V 120.0(4) . . ?
C00V C00P P006 118.3(3) . . ?
C01Q C00P P006 121.5(3) . . ?
C01Q C00P C00V 120.1(3) . . ?
C01W C00Q H00Q 120.4 . . ?
C01W C00Q C012 119.2(4) . . ?
C012 C00Q H00Q 120.4 . . ?
C00L C00R H00R 119.9 . . ?
C014 C00R C00L 120.3(4) . . ?
C014 C00R H00R 119.9 . . ?
C00K C00S H00S 120.2 . . ?
C00K C00S C01S 119.6(4) . . ?
C01S C00S H00S 120.2 . . ?
C00I C00T H00T 120.1 . . ?
C01A C00T C00I 119.8(3) . . ?
C01A C00T H00T 120.1 . . ?
C011 C00U P005 122.0(3) . . ?
C011 C00U C013 119.9(3) . . ?
C013 C00U P005 118.1(2) . . ?
C00O C00V C00P 119.4(3) . . ?
C00O C00V H00V 120.3 . . ?
C00P C00V H00V 120.3 . . ?
C00N C00W P008 118.4(3) . . ?
C00X C00W P008 121.6(3) . . ?
C00X C00W C00N 120.0(3) . . ?
C00W C00X H00X 120.0 . . ?
C00W C00X C01T 119.9(4) . . ?
C01T C00X H00X 120.0 . . ?
C00D C00Y H00Y 120.3 . . ?
C01B C00Y C00D 119.5(4) . . ?
C01B C00Y H00Y 120.3 . . ?
C00E C00Z H00Z 120.0 . . ?
C021 C00Z C00E 119.9(3) . . ?
C021 C00Z H00Z 120.0 . . ?
C00T C01A H01A 119.6 . . ?
C00T C01A C01Y 120.8(3) . . ?
C01Y C01A H01A 119.6 . . ?
C00Y C01B H01B 119.9 . . ?
C00Y C01B C01L 120.1(4) . . ?
C01L C01B H01B 119.9 . . ?
C01L C01C H01C 119.9 . . ?
C01L C01C C010 120.2(4) . . ?
C010 C01C H01C 119.9 . . ?
C00O C01D H01D 119.6 . . ?
C00O C01D C016 120.7(3) . . ?
C016 C01D H01D 119.6 . . ?
C4 C01E H01E 120.3 . . ?
C4 C01E C018 119.4(4) . . ?
C018 C01E H01E 120.3 . . ?
C00M C01F H01F 119.9 . . ?
C027 C01F C00M 120.3(4) . . ?
C027 C01F H01F 119.9 . . ?
C00M C01G H01G 120.3 . . ?
C022 C01G C00M 119.5(4) . . ?
C022 C01G H01G 120.3 . . ?
C01T C01H H01H 119.9 . . ?
C01T C01H C017 120.1(4) . . ?
C017 C01H H01H 119.9 . . ?
C01V C01I H01I 119.8 . . ?
C01V C01I C013 120.4(3) . . ?
C013 C01I H01I 119.8 . . ?
C00J C01J H01J 120.0 . . ?
C023 C01J C00J 120.1(3) . . ?
C023 C01J H01J 120.0 . . ?
C00G C01K H01K 120.2 . . ?
C01R C01K C00G 119.6(3) . . ?
C01R C01K H01K 120.2 . . ?
C01B C01L H01L 119.7 . . ?
C01C C01L C01B 120.6(4) . . ?
C01C C01L H01L 119.7 . . ?
C00H C01M H01M 120.4 . . ?
C01Y C01M C00H 119.3(3) . . ?
C01Y C01M H01M 120.4 . . ?
C01O C01N H01N 120.0 . . ?
C01O C01N C019 120.0(4) . . ?
C019 C01N H01N 120.0 . . ?
C01N C01O H01O 120.0 . . ?
C01N C01O C4 120.1(4) . . ?
C4 C01O H01O 120.0 . . ?
C00K C01P H01P 119.9 . . ?
C01Z C01P C00K 120.1(4) . . ?
C01Z C01P H01P 119.9 . . ?
C00P C01Q H01Q 119.9 . . ?
C00P C01Q C016 120.3(4) . . ?
C016 C01Q H01Q 119.9 . . ?
C01K C01R H01R 119.9 . . ?
C014 C01R C01K 120.2(4) . . ?
C014 C01R H01R 119.9 . . ?
C00S C01S H01S 119.9 . . ?
C02A C01S C00S 120.1(4) . . ?
C02A C01S H01S 119.9 . . ?
C00X C01T H01T 119.9 . . ?
C01H C01T C00X 120.1(4) . . ?
C01H C01T H01T 119.9 . . ?
C01I C01V H01V 119.8 . . ?
C01I C01V C01X 120.4(3) . . ?
C01X C01V H01V 119.8 . . ?
C00Q C01W H01W 119.6 . . ?
C00Q C01W C026 120.8(4) . . ?
C026 C01W H01W 119.6 . . ?
C01V C01X H01X 120.0 . . ?
C01V C01X C011 120.0(4) . . ?
C011 C01X H01X 120.0 . . ?
C01A C01Y C01M 120.3(3) . . ?
C01A C01Y H01Y 119.8 . . ?
C01M C01Y H01Y 119.8 . . ?
C01P C01Z H01Z 119.8 . . ?
C02A C01Z C01P 120.3(4) . . ?
C02A C01Z H01Z 119.8 . . ?
C01S C02A H02A 120.0 . . ?
C01Z C02A C01S 120.0(4) . . ?
C01Z C02A H02A 120.0 . . ?
C02C C02B H02B 119.8 . . ?
C02C C02B C028 120.4(4) . . ?
C028 C02B H02B 119.8 . . ?
C02B C02C H02C 120.0 . . ?
C02B C02C C025 119.9(4) . . ?
C025 C02C H02C 120.0 . . ?
C01E C4 H4 119.7 . . ?
C01O C4 C01E 120.6(4) . . ?
C01O C4 H4 119.7 . . ?
C00D C010 H010 120.1 . . ?
C01C C010 C00D 119.8(4) . . ?
C01C C010 H010 120.1 . . ?
C00U C011 H011 120.0 . . ?
C01X C011 C00U 120.0(3) . . ?
C01X C011 H011 120.0 . . ?
C00Q C012 P008 117.5(3) . . ?
C024 C012 P008 122.8(3) . . ?
C024 C012 C00Q 119.7(3) . . ?
C00U C013 H013 120.4 . . ?
C01I C013 C00U 119.3(3) . . ?
C01I C013 H013 120.4 . . ?
C00R C014 C01R 120.3(3) . . ?
C00R C014 H014 119.9 . . ?
C01R C014 H014 119.9 . . ?
C00F C015 H015 120.3 . . ?
C028 C015 C00F 119.4(4) . . ?
C028 C015 H015 120.3 . . ?
C01D C016 C01Q 119.5(4) . . ?
C01D C016 H016 120.3 . . ?
C01Q C016 H016 120.3 . . ?
C00N C017 C01H 120.2(4) . . ?
C00N C017 H017 119.9 . . ?
C01H C017 H017 119.9 . . ?
C01E C018 P007 120.5(3) . . ?
C019 C018 P007 119.7(3) . . ?
C019 C018 C01E 119.9(3) . . ?
C01N C019 H019 120.0 . . ?
C018 C019 C01N 120.1(3) . . ?
C018 C019 H019 120.0 . . ?
C024 C020 H020 120.0 . . ?
C026 C020 H020 120.0 . . ?
C026 C020 C024 120.1(4) . . ?
C00Z C021 H021 119.9 . . ?
C00Z C021 C023 120.1(4) . . ?
C023 C021 H021 119.9 . . ?
C01G C022 H022 120.0 . . ?
C029 C022 C01G 119.9(4) . . ?
C029 C022 H022 120.0 . . ?
C01J C023 C021 120.2(4) . . ?
C01J C023 H023 119.9 . . ?
C021 C023 H023 119.9 . . ?
C012 C024 H024 120.0 . . ?
C020 C024 C012 119.9(4) . . ?
C020 C024 H024 120.0 . . ?
C00F C025 H025 120.1 . . ?
C02C C025 C00F 119.7(4) . . ?
C02C C025 H025 120.1 . . ?
C01W C026 H026 119.8 . . ?
C020 C026 C01W 120.3(4) . . ?
C020 C026 H026 119.8 . . ?
C01F C027 H027 120.1 . . ?
C029 C027 C01F 119.7(4) . . ?
C029 C027 H027 120.1 . . ?
C02B C028 H028 119.8 . . ?
C015 C028 C02B 120.4(5) . . ?
C015 C028 H028 119.8 . . ?
C022 C029 H029 119.7 . . ?
C027 C029 C022 120.6(4) . . ?
C027 C029 H029 119.7 . . ?
H0AA C0AA H0AB 108.9 . . ?
C1 C0AA H0AA 110.9 . . ?
C1 C0AA H0AB 110.9 . . ?
C9AA C0AA H0AA 110.9 . . ?
C9AA C0AA H0AB 110.9 . . ?
C9AA C0AA C1 104.5(4) . . ?
C0AA C1 H1A 111.4 . . ?
C0AA C1 H1B 111.4 . . ?
H1A C1 H1B 109.3 . . ?
O4 C1 C0AA 101.9(3) . . ?
O4 C1 H1A 111.4 . . ?
O4 C1 H1B 111.4 . . ?
C1 O4 C2 106.4 . . ?
O4 C2 H2A 111.5 . . ?
O4 C2 H2B 111.5 . . ?
O4 C2 C9AA 101.5 . . ?
H2A C2 H2B 109.3 . . ?
C9AA C2 H2A 111.5 . . ?
C9AA C2 H2B 111.5 . . ?
C0AA C9AA C2 107.5(2) . . ?
C0AA C9AA H9AA 110.2 . . ?
C0AA C9AA H9AB 110.2 . . ?
C2 C9AA H9AA 110.2 . . ?
C2 C9AA H9AB 110.2 . . ?
H9AA C9AA H9AB 108.5 . . ?
H20A C20 H20B 107.7 . . ?
C3 C20 H20A 108.9 . . ?
C3 C20 H20B 108.9 . . ?
C9 C20 H20A 108.9 . . ?
C9 C20 H20B 108.9 . . ?
C9 C20 C3 113.5(6) . . ?
C12 O2 C3 109.5 . . ?
C20 C3 H3A 110.9 . . ?
C20 C3 H3B 110.9 . . ?
O2 C3 C20 104.4(4) . . ?
O2 C3 H3A 110.9 . . ?
O2 C3 H3B 110.9 . . ?
H3A C3 H3B 108.9 . . ?
C20 C9 H9A 110.8 . . ?
C20 C9 H9B 110.8 . . ?
C20 C9 C12 104.7(3) . . ?
H9A C9 H9B 108.9 . . ?
C12 C9 H9A 110.8 . . ?
C12 C9 H9B 110.8 . . ?
O2 C12 C9 106.4 . . ?
O2 C12 H12A 110.5 . . ?
O2 C12 H12B 110.5 . . ?
C9 C12 H12A 110.5 . . ?
C9 C12 H12B 110.5 . . ?
H12A C12 H12B 108.6 . . ?
H5C O5 H5D 104.5 . . ?
C8 O1 C5 111.3(8) . . ?
O1 C5 H5A 111.0 . . ?
O1 C5 H5B 111.0 . . ?
O1 C5 C6 104.0(8) . . ?
H5A C5 H5B 109.0 . . ?
C6 C5 H5A 111.0 . . ?
C6 C5 H5B 111.0 . . ?
C5 C6 H6A 110.7 . . ?
C5 C6 H6B 110.7 . . ?
H6A C6 H6B 108.8 . . ?
C7 C6 C5 105.1(9) . . ?
C7 C6 H6A 110.7 . . ?
C7 C6 H6B 110.7 . . ?
C6 C7 H7A 110.9 . . ?
C6 C7 H7B 110.9 . . ?
H7A C7 H7B 109.0 . . ?
C8 C7 C6 104.1(7) . . ?
C8 C7 H7A 110.9 . . ?
C8 C7 H7B 110.9 . . ?
O1 C8 C7 105.8(6) . . ?
O1 C8 H8A 110.6 . . ?
O1 C8 H8B 110.6 . . ?
C7 C8 H8A 110.6 . . ?
C7 C8 H8B 110.6 . . ?
H8A C8 H8B 108.7 . . ?
C10 O3 C14 105.1(16) . . ?
O3 C10 H10A 110.0 . . ?
O3 C10 H10B 110.0 . . ?
O3 C10 C11 108.5(14) . . ?
H10A C10 H10B 108.4 . . ?
C11 C10 H10A 110.0 . . ?
C11 C10 H10B 110.0 . . ?
C10 C11 H11A 110.3 . . ?
C10 C11 H11B 110.3 . . ?
C10 C11 C13 107.1(12) . . ?
H11A C11 H11B 108.6 . . ?
C13 C11 H11A 110.3 . . ?
C13 C11 H11B 110.3 . . ?
C11 C13 H13A 111.7 . . ?
C11 C13 H13B 111.7 . . ?
C11 C13 C14 100.3(13) . . ?
H13A C13 H13B 109.5 . . ?
C14 C13 H13A 111.7 . . ?
C14 C13 H13B 111.7 . . ?
O3 C14 C13 108.6(16) . . ?
O3 C14 H14A 110.0 . . ?
O3 C14 H14B 110.0 . . ?
C13 C14 H14A 110.0 . . ?
C13 C14 H14B 110.0 . . ?
H14A C14 H14B 108.3 . . ?

loop_
_geom_bond_atom_site_label_1
_geom_bond_atom_site_label_2
_geom_bond_distance
_geom_bond_site_symmetry_2
_geom_bond_publ_flag
Dy01 I002 3.0386(3) . ?
Dy01 I003 3.0261(3) . ?
Dy01 O00A 2.234(2) . ?
Dy01 O00B 2.207(2) . ?
Dy01 O00C 2.220(2) . ?
Dy01 O009 2.234(2) . ?
P005 O00B 1.508(2) . ?
P005 C00E 1.795(3) . ?
P005 C00G 1.788(3) . ?
P005 C00U 1.792(3) . ?
P006 O009 1.511(2) . ?
P006 C00H 1.791(3) . ?
P006 C00K 1.797(3) . ?
P006 C00P 1.789(3) . ?
P007 O00C 1.508(2) . ?
P007 C00D 1.786(3) . ?
P007 C00M 1.797(3) . ?
P007 C018 1.797(3) . ?
P008 O00A 1.504(2) . ?
P008 C00F 1.791(4) . ?
P008 C00W 1.796(4) . ?
P008 C012 1.789(4) . ?
C00D C00Y 1.397(5) . ?
C00D C010 1.402(5) . ?
C00E C00J 1.392(5) . ?
C00E C00Z 1.397(5) . ?
C00F C015 1.396(6) . ?
C00F C025 1.394(5) . ?
C00G C00L 1.395(5) . ?
C00G C01K 1.397(5) . ?
C00H C00I 1.398(5) . ?
C00H C01M 1.397(5) . ?
C00I H00I 0.9500 . ?
C00I C00T 1.387(5) . ?
C00J H00J 0.9500 . ?
C00J C01J 1.388(5) . ?
C00K C00S 1.387(5) . ?
C00K C01P 1.390(5) . ?
C00L H00L 0.9500 . ?
C00L C00R 1.393(5) . ?
C00M C01F 1.390(5) . ?
C00M C01G 1.400(5) . ?
C00N H00N 0.9500 . ?
C00N C00W 1.394(5) . ?
C00N C017 1.385(5) . ?
C00O H00O 0.9500 . ?
C00O C00V 1.396(5) . ?
C00O C01D 1.381(6) . ?
C00P C00V 1.399(5) . ?
C00P C01Q 1.386(5) . ?
C00Q H00Q 0.9500 . ?
C00Q C01W 1.377(6) . ?
C00Q C012 1.398(5) . ?
C00R H00R 0.9500 . ?
C00R C014 1.384(6) . ?
C00S H00S 0.9500 . ?
C00S C01S 1.397(5) . ?
C00T H00T 0.9500 . ?
C00T C01A 1.376(5) . ?
C00U C011 1.392(5) . ?
C00U C013 1.398(5) . ?
C00V H00V 0.9500 . ?
C00W C00X 1.385(5) . ?
C00X H00X 0.9500 . ?
C00X C01T 1.386(6) . ?
C00Y H00Y 0.9500 . ?
C00Y C01B 1.387(5) . ?
C00Z H00Z 0.9500 . ?
C00Z C021 1.379(5) . ?
C01A H01A 0.9500 . ?
C01A C01Y 1.383(5) . ?
C01B H01B 0.9500 . ?
C01B C01L 1.388(6) . ?
C01C H01C 0.9500 . ?
C01C C01L 1.376(6) . ?
C01C C010 1.382(5) . ?
C01D H01D 0.9500 . ?
C01D C016 1.388(6) . ?
C01E H01E 0.9500 . ?
C01E C4 1.389(6) . ?
C01E C018 1.400(5) . ?
C01F H01F 0.9500 . ?
C01F C027 1.386(5) . ?
C01G H01G 0.9500 . ?
C01G C022 1.393(5) . ?
C01H H01H 0.9500 . ?
C01H C01T 1.381(6) . ?
C01H C017 1.386(6) . ?
C01I H01I 0.9500 . ?
C01I C01V 1.378(6) . ?
C01I C013 1.391(5) . ?
C01J H01J 0.9500 . ?
C01J C023 1.380(6) . ?
C01K H01K 0.9500 . ?
C01K C01R 1.393(5) . ?
C01L H01L 0.9500 . ?
C01M H01M 0.9500 . ?
C01M C01Y 1.386(5) . ?
C01N H01N 0.9500 . ?
C01N C01O 1.382(6) . ?
C01N C019 1.392(5) . ?
C01O H01O 0.9500 . ?
C01O C4 1.386(6) . ?
C01P H01P 0.9500 . ?
C01P C01Z 1.386(5) . ?
C01Q H01Q 0.9500 . ?
C01Q C016 1.390(5) . ?
C01R H01R 0.9500 . ?
C01R C014 1.384(6) . ?
C01S H01S 0.9500 . ?
C01S C02A 1.386(6) . ?
C01T H01T 0.9500 . ?
C01V H01V 0.9500 . ?
C01V C01X 1.381(6) . ?
C01W H01W 0.9500 . ?
C01W C026 1.380(6) . ?
C01X H01X 0.9500 . ?
C01X C011 1.387(5) . ?
C01Y H01Y 0.9500 . ?
C01Z H01Z 0.9500 . ?
C01Z C02A 1.375(6) . ?
C02A H02A 0.9500 . ?
C02B H02B 0.9500 . ?
C02B C02C 1.380(7) . ?
C02B C028 1.383(7) . ?
C02C H02C 0.9500 . ?
C02C C025 1.388(6) . ?
C4 H4 0.9500 . ?
C010 H010 0.9500 . ?
C011 H011 0.9500 . ?
C012 C024 1.393(5) . ?
C013 H013 0.9500 . ?
C014 H014 0.9500 . ?
C015 H015 0.9500 . ?
C015 C028 1.381(6) . ?
C016 H016 0.9500 . ?
C017 H017 0.9500 . ?
C018 C019 1.391(5) . ?
C019 H019 0.9500 . ?
C020 H020 0.9500 . ?
C020 C024 1.385(6) . ?
C020 C026 1.370(7) . ?
C021 H021 0.9500 . ?
C021 C023 1.390(6) . ?
C022 H022 0.9500 . ?
C022 C029 1.388(7) . ?
C023 H023 0.9500 . ?
C024 H024 0.9500 . ?
C025 H025 0.9500 . ?
C026 H026 0.9500 . ?
C027 H027 0.9500 . ?
C027 C029 1.384(7) . ?
C028 H028 0.9500 . ?
C029 H029 0.9500 . ?
C0AA H0AA 0.9900 . ?
C0AA H0AB 0.9900 . ?
C0AA C1 1.520(6) . ?
C0AA C9AA 1.497(7) . ?
C1 H1A 0.9900 . ?
C1 H1B 0.9900 . ?
C1 O4 1.4434 . ?
O4 C2 1.5368 . ?
C2 H2A 0.9900 . ?
C2 H2B 0.9900 . ?
C2 C9AA 1.5386 . ?
C9AA H9AA 0.9900 . ?
C9AA H9AB 0.9900 . ?
C20 H20A 0.9900 . ?
C20 H20B 0.9900 . ?
C20 C3 1.471(8) . ?
C20 C9 1.372(10) . ?
O2 C3 1.4431 . ?
O2 C12 1.4421 . ?
C3 H3A 0.9900 . ?
C3 H3B 0.9900 . ?
C9 H9A 0.9900 . ?
C9 H9B 0.9900 . ?
C9 C12 1.5345 . ?
C12 H12A 0.9900 . ?
C12 H12B 0.9900 . ?
O5 H5C 0.8707 . ?
O5 H5D 0.8699 . ?
O1 C5 1.448(11) . ?
O1 C8 1.433(8) . ?
C5 H5A 0.9900 . ?
C5 H5B 0.9900 . ?
C5 C6 1.513(12) . ?
C6 H6A 0.9900 . ?
C6 H6B 0.9900 . ?
C6 C7 1.496(10) . ?
C7 H7A 0.9900 . ?
C7 H7B 0.9900 . ?
C7 C8 1.473(8) . ?
C8 H8A 0.9900 . ?
C8 H8B 0.9900 . ?
O3 C10 1.454(14) . ?
O3 C14 1.465(15) . ?
C10 H10A 0.9900 . ?
C10 H10B 0.9900 . ?
C10 C11 1.478(13) . ?
C11 H11A 0.9900 . ?
C11 H11B 0.9900 . ?
C11 C13 1.501(13) . ?
C13 H13A 0.9900 . ?
C13 H13B 0.9900 . ?
C13 C14 1.505(14) . ?
C14 H14A 0.9900 . ?
C14 H14B 0.9900 . ?

loop_
_geom_torsion_atom_site_label_1
_geom_torsion_atom_site_label_2
_geom_torsion_atom_site_label_3
_geom_torsion_atom_site_label_4
_geom_torsion
_geom_torsion_site_symmetry_1
_geom_torsion_site_symmetry_2
_geom_torsion_site_symmetry_3
_geom_torsion_site_symmetry_4
_geom_torsion_publ_flag
P005 C00E C00J C01J -179.6(3) . . . . ?
P005 C00E C00Z C021 -179.8(3) . . . . ?
P005 C00G C00L C00R 176.8(3) . . . . ?
P005 C00G C01K C01R -176.5(3) . . . . ?
P005 C00U C011 C01X 178.3(3) . . . . ?
P005 C00U C013 C01I -178.2(3) . . . . ?
P006 C00H C00I C00T 179.0(3) . . . . ?
P006 C00H C01M C01Y -178.9(3) . . . . ?
P006 C00K C00S C01S -179.7(3) . . . . ?
P006 C00K C01P C01Z 180.0(3) . . . . ?
P006 C00P C00V C00O 176.3(3) . . . . ?
P006 C00P C01Q C016 -176.1(3) . . . . ?
P007 C00D C00Y C01B 178.8(3) . . . . ?
P007 C00D C010 C01C -177.9(3) . . . . ?
P007 C00M C01F C027 -173.4(3) . . . . ?
P007 C00M C01G C022 174.1(3) . . . . ?
P007 C018 C019 C01N -178.4(3) . . . . ?
P008 C00F C015 C028 175.3(3) . . . . ?
P008 C00F C025 C02C -175.6(3) . . . . ?
P008 C00W C00X C01T 175.3(3) . . . . ?
P008 C012 C024 C020 -179.9(3) . . . . ?
O00A P008 C00F C015 -44.4(3) . . . . ?
O00A P008 C00F C025 131.0(3) . . . . ?
O00A P008 C00W C00N -21.2(3) . . . . ?
O00A P008 C00W C00X 162.0(3) . . . . ?
O00A P008 C012 C00Q -29.0(3) . . . . ?
O00A P008 C012 C024 149.9(3) . . . . ?
O00B P005 C00E C00J -127.0(3) . . . . ?
O00B P005 C00E C00Z 53.2(3) . . . . ?
O00B P005 C00G C00L 30.5(3) . . . . ?
O00B P005 C00G C01K -152.8(3) . . . . ?
O00B P005 C00U C011 -149.6(3) . . . . ?
O00B P005 C00U C013 28.7(3) . . . . ?
O00C P007 C00D C00Y 162.1(3) . . . . ?
O00C P007 C00D C010 -19.2(3) . . . . ?
O00C P007 C00M C01F 71.6(3) . . . . ?
O00C P007 C00M C01G -102.6(3) . . . . ?
O00C P007 C018 C01E -179.9(3) . . . . ?
O00C P007 C018 C019 -1.1(3) . . . . ?
O009 P006 C00H C00I -85.1(3) . . . . ?
O009 P006 C00H C01M 93.5(3) . . . . ?
O009 P006 C00K C00S -3.4(3) . . . . ?
O009 P006 C00K C01P 175.9(3) . . . . ?
O009 P006 C00P C00V 8.5(3) . . . . ?
O009 P006 C00P C01Q -174.2(3) . . . . ?
C00D P007 O00C Dy01 -148.6(6) . . . . ?
C00D P007 C00M C01F -166.8(3) . . . . ?
C00D P007 C00M C01G 19.1(3) . . . . ?
C00D P007 C018 C01E 61.0(3) . . . . ?
C00D P007 C018 C019 -120.2(3) . . . . ?
C00D C00Y C01B C01L -0.7(6) . . . . ?
C00E P005 O00B Dy01 56.4(9) . . . . ?
C00E P005 C00G C00L -92.5(3) . . . . ?
C00E P005 C00G C01K 84.2(3) . . . . ?
C00E P005 C00U C011 -28.2(3) . . . . ?
C00E P005 C00U C013 150.1(3) . . . . ?
C00E C00J C01J C023 -0.6(6) . . . . ?
C00E C00Z C021 C023 -0.6(7) . . . . ?
C00F P008 C00W C00N -143.6(3) . . . . ?
C00F P008 C00W C00X 39.6(4) . . . . ?
C00F P008 C012 C00Q 91.8(3) . . . . ?
C00F P008 C012 C024 -89.3(3) . . . . ?
C00F C015 C028 C02B 0.5(7) . . . . ?
C00G P005 O00B Dy01 -64.1(9) . . . . ?
C00G P005 C00E C00J -4.5(3) . . . . ?
C00G P005 C00E C00Z 175.6(3) . . . . ?
C00G P005 C00U C011 88.4(3) . . . . ?
C00G P005 C00U C013 -93.3(3) . . . . ?
C00G C00L C00R C014 0.0(5) . . . . ?
C00G C01K C01R C014 -0.5(5) . . . . ?
C00H P006 O009 Dy01 36.7(5) . . . . ?
C00H P006 C00K C00S -127.9(3) . . . . ?
C00H P006 C00K C01P 51.4(3) . . . . ?
C00H P006 C00P C00V 133.0(3) . . . . ?
C00H P006 C00P C01Q -49.7(3) . . . . ?
C00H C00I C00T C01A 0.3(5) . . . . ?
C00H C01M C01Y C01A -0.4(6) . . . . ?
C00I C00H C01M C01Y -0.3(5) . . . . ?
C00I C00T C01A C01Y -1.0(6) . . . . ?
C00J C00E C00Z C021 0.3(6) . . . . ?
C00J C01J C023 C021 0.4(7) . . . . ?
C00K P006 O009 Dy01 -83.2(4) . . . . ?
C00K P006 C00H C00I 37.0(3) . . . . ?
C00K P006 C00H C01M -144.4(3) . . . . ?
C00K P006 C00P C00V -111.8(3) . . . . ?
C00K P006 C00P C01Q 65.5(3) . . . . ?
C00K C00S C01S C02A -1.0(6) . . . . ?
C00K C01P C01Z C02A 0.3(6) . . . . ?
C00L C00G C01K C01R 0.2(5) . . . . ?
C00L C00R C014 C01R -0.3(6) . . . . ?
C00M P007 O00C Dy01 -26.0(7) . . . . ?
C00M P007 C00D C00Y 38.6(3) . . . . ?
C00M P007 C00D C010 -142.7(3) . . . . ?
C00M P007 C018 C01E -58.5(3) . . . . ?
C00M P007 C018 C019 120.2(3) . . . . ?
C00M C01F C027 C029 -1.2(6) . . . . ?
C00M C01G C022 C029 -0.9(6) . . . . ?
C00N C00W C00X C01T -1.4(6) . . . . ?
C00O C01D C016 C01Q -1.8(6) . . . . ?
C00P P006 O009 Dy01 157.4(4) . . . . ?
C00P P006 C00H C00I 153.7(3) . . . . ?
C00P P006 C00H C01M -27.7(3) . . . . ?
C00P P006 C00K C00S 115.9(3) . . . . ?
C00P P006 C00K C01P -64.8(3) . . . . ?
C00P C01Q C016 C01D 0.2(6) . . . . ?
C00Q C01W C026 C020 -0.2(8) . . . . ?
C00Q C012 C024 C020 -1.1(6) . . . . ?
C00S C00K C01P C01Z -0.8(5) . . . . ?
C00S C01S C02A C01Z 0.6(6) . . . . ?
C00T C01A C01Y C01M 1.0(6) . . . . ?
C00U P005 O00B Dy01 174.7(8) . . . . ?
C00U P005 C00E C00J 113.5(3) . . . . ?
C00U P005 C00E C00Z -66.4(3) . . . . ?
C00U P005 C00G C00L 151.2(3) . . . . ?
C00U P005 C00G C01K -32.0(3) . . . . ?
C00V C00O C01D C016 2.0(6) . . . . ?
C00V C00P C01Q C016 1.2(5) . . . . ?
C00W P008 C00F C015 78.1(3) . . . . ?
C00W P008 C00F C025 -106.4(3) . . . . ?
C00W P008 C012 C00Q -150.6(3) . . . . ?
C00W P008 C012 C024 28.3(4) . . . . ?
C00W C00N C017 C01H 1.2(6) . . . . ?
C00W C00X C01T C01H 1.5(6) . . . . ?
C00Y C00D C010 C01C 0.8(5) . . . . ?
C00Y C01B C01L C01C 0.3(6) . . . . ?
C00Z C00E C00J C01J 0.3(5) . . . . ?
C00Z C021 C023 C01J 0.2(7) . . . . ?
C01D C00O C00V C00P -0.6(6) . . . . ?
C01E C018 C019 C01N 0.4(5) . . . . ?
C01F C00M C01G C022 0.1(5) . . . . ?
C01F C027 C029 C022 0.4(7) . . . . ?
C01G C00M C01F C027 0.9(6) . . . . ?
C01G C022 C029 C027 0.6(7) . . . . ?
C01I C01V C01X C011 0.9(6) . . . . ?
C01K C00G C00L C00R 0.0(5) . . . . ?
C01K C01R C014 C00R 0.5(6) . . . . ?
C01L C01C C010 C00D -1.2(5) . . . . ?
C01M C00H C00I C00T 0.3(5) . . . . ?
C01N C01O C4 C01E 0.9(6) . . . . ?
C01O C01N C019 C018 0.4(6) . . . . ?
C01P C00K C00S C01S 1.1(5) . . . . ?
C01P C01Z C02A C01S -0.2(6) . . . . ?
C01Q C00P C00V C00O -1.0(5) . . . . ?
C01T C01H C017 C00N -1.1(6) . . . . ?
C01V C01I C013 C00U 0.2(6) . . . . ?
C01V C01X C011 C00U -0.6(6) . . . . ?
C01W C00Q C012 P008 179.5(3) . . . . ?
C01W C00Q C012 C024 0.6(6) . . . . ?
C02B C02C C025 C00F 0.6(6) . . . . ?
C02C C02B C028 C015 -0.2(8) . . . . ?
C4 C01E C018 P007 178.3(3) . . . . ?
C4 C01E C018 C019 -0.5(5) . . . . ?
C010 C00D C00Y C01B 0.1(5) . . . . ?
C010 C01C C01L C01B 0.7(6) . . . . ?
C011 C00U C013 C01I 0.1(5) . . . . ?
C012 P008 C00F C015 -164.3(3) . . . . ?
C012 P008 C00F C025 11.2(3) . . . . ?
C012 P008 C00W C00N 99.3(3) . . . . ?
C012 P008 C00W C00X -77.5(4) . . . . ?
C012 C00Q C01W C026 0.0(7) . . . . ?
C013 C00U C011 C01X 0.1(6) . . . . ?
C013 C01I C01V C01X -0.7(6) . . . . ?
C015 C00F C025 C02C -0.2(6) . . . . ?
C017 C00N C00W P008 -176.8(3) . . . . ?
C017 C00N C00W C00X 0.0(6) . . . . ?
C017 C01H C01T C00X -0.3(6) . . . . ?
C018 P007 O00C Dy01 92.0(6) . . . . ?
C018 P007 C00D C00Y -78.5(3) . . . . ?
C018 P007 C00D C010 100.2(3) . . . . ?
C018 P007 C00M C01F -48.1(3) . . . . ?
C018 P007 C00M C01G 137.8(3) . . . . ?
C018 C01E C4 C01O -0.1(6) . . . . ?
C019 C01N C01O C4 -1.1(6) . . . . ?
C024 C020 C026 C01W -0.2(8) . . . . ?
C025 C00F C015 C028 -0.3(6) . . . . ?
C026 C020 C024 C012 0.9(7) . . . . ?
C028 C02B C02C C025 -0.4(7) . . . . ?
C0AA C1 O4 C2 43.4(3) . . . . ?
C1 C0AA C9AA C2 18.3(6) . . . . ?
C1 O4 C2 C9AA -31.6 . . . . ?
O4 C2 C9AA C0AA 6.9(4) . . . . ?
C9AA C0AA C1 O4 -37.8(5) . . . . ?
C20 C9 C12 O2 9.8(8) . . . . ?
C3 C20 C9 C12 -3.9(14) . . . . ?
C3 O2 C12 C9 -12.4 . . . . ?
C9 C20 C3 O2 -3.4(14) . . . . ?
C12 O2 C3 C20 9.9(8) . . . . ?
O1 C5 C6 C7 22(2) . . . . ?
C5 O1 C8 C7 -14.7(14) . . . . ?
C5 C6 C7 C8 -31.1(17) . . . . ?
C6 C7 C8 O1 28.1(12) . . . . ?
C8 O1 C5 C6 -4.8(19) . . . . ?
O3 C10 C11 C13 15(4) . . . . ?
C10 O3 C14 C13 -24(4) . . . . ?
C10 C11 C13 C14 -28(4) . . . . ?
C11 C13 C14 O3 32(4) . . . . ?
C14 O3 C10 C11 5(4) . . . . ?

loop_
_smtbx_masks_void_nr
_smtbx_masks_void_average_x
_smtbx_masks_void_average_y
_smtbx_masks_void_average_z
_smtbx_masks_void_volume
_smtbx_masks_void_count_electrons
_smtbx_masks_void_content
1 0.189 0.272 0.488 176.5 51.5 '1 THF,1 H2O'
2 0.189 0.228 -0.012 176.5 52.7 '1 THF,1 H2O'
3 -0.189 0.772 0.012 176.5 50.0 '1 THF,1 H2O'
4 -0.189 0.728 0.512 176.5 51.1 '1 THF,1 H2O'
5 0.378 0.517 0.494 9.1 2.4 ?
6 0.378 0.983 0.994 9.1 2.4 ?
7 0.622 0.017 0.006 9.1 2.8 ?
8 0.622 0.483 0.506 9.1 2.8 ?
